data_7203479
loop_
_publ_author_name
'Barooah, Nilotpal'
'Sarma, Rupam J.'
'Baruah, Jubaraj B.'

_publ_section_title
;
 Solid-state hydrogen bonded assembly of
 N,N?-bis(glycinyl)-pyromellitic diimide with aromatic guests
;
_journal_issue 8
_journal_name_full CrystEngComm
_journal_page_first 608
_journal_paper_doi 10.1039/b607323a
_journal_volume 8
_journal_year 2006
_chemical_formula_sum 'C30 H26 N2 O10'
_chemical_formula_weight 574.53
_chemical_name_systematic
;
?
;
_space_group_IT_number 14
_symmetry_cell_setting monoclinic
_symmetry_space_group_name_Hall '-P 2ybc'
_symmetry_space_group_name_H-M 'P 1 21/c 1'
_atom_sites_solution_hydrogens geom
_atom_sites_solution_primary direct
_atom_sites_solution_secondary difmap
_audit_creation_method SHELXL-97
_cell_angle_alpha 90.00
_cell_angle_beta 107.048(6)
_cell_angle_gamma 90.00
_cell_formula_units_Z 2
_cell_length_a 7.9664(9)
_cell_length_b 16.5707(18)
_cell_length_c 10.5010(11)
_cell_measurement_reflns_used 5871
_cell_measurement_temperature 296(2)
_cell_measurement_theta_max 27.86
_cell_measurement_theta_min 3.19
_cell_volume 1325.3(3)
_computing_cell_refinement 'Bruker SMART'
_computing_data_collection 'Bruker SMART'
_computing_data_reduction 'Bruker SAINT'
_computing_molecular_graphics 'Bruker SHELXTL'
_computing_publication_material 'Bruker SHELXTL'
_computing_structure_refinement 'SHELXL-97 (Sheldrick, 1997)'
_computing_structure_solution 'SHELXS-97 (Sheldrick, 1990)'
_diffrn_ambient_temperature 296(2)
_diffrn_measured_fraction_theta_full 0.991
_diffrn_measured_fraction_theta_max 0.991
_diffrn_measurement_device_type 'CCD area detector'
_diffrn_measurement_method 'phi and omega scans'
_diffrn_radiation_monochromator graphite
_diffrn_radiation_source 'fine-focus sealed tube'
_diffrn_radiation_type MoK\a
_diffrn_radiation_wavelength 0.71073
_diffrn_reflns_av_R_equivalents 0.0231
_diffrn_reflns_av_sigmaI/netI 0.0222
_diffrn_reflns_limit_h_max 10
_diffrn_reflns_limit_h_min -10
_diffrn_reflns_limit_k_max 22
_diffrn_reflns_limit_k_min -20
_diffrn_reflns_limit_l_max 12
_diffrn_reflns_limit_l_min -14
_diffrn_reflns_number 14073
_diffrn_reflns_theta_full 29.14
_diffrn_reflns_theta_max 29.14
_diffrn_reflns_theta_min 2.37
_exptl_absorpt_coefficient_mu 0.109
_exptl_absorpt_correction_type none
_exptl_crystal_colour red
_exptl_crystal_density_diffrn 1.440
_exptl_crystal_density_meas 0
_exptl_crystal_density_method 'not measured'
_exptl_crystal_description rods
_exptl_crystal_F_000 600
_exptl_crystal_size_max 0.66
_exptl_crystal_size_mid 0.27
_exptl_crystal_size_min 0.26
_refine_diff_density_max 0.196
_refine_diff_density_min -0.215
_refine_diff_density_rms 0.041
_refine_ls_extinction_method none
_refine_ls_goodness_of_fit_ref 1.040
_refine_ls_hydrogen_treatment mixed
_refine_ls_matrix_type full
_refine_ls_number_parameters 207
_refine_ls_number_reflns 3542
_refine_ls_number_restraints 0
_refine_ls_restrained_S_all 1.040
_refine_ls_R_factor_all 0.0633
_refine_ls_R_factor_gt 0.0423
_refine_ls_shift/su_max 0.000
_refine_ls_shift/su_mean 0.000
_refine_ls_structure_factor_coef Fsqd
_refine_ls_weighting_details 'calc w=1/[\s^2^(Fo^2^)+(0.0512P)^2^+0.2206P] where P=(Fo^2^+2Fc^2^)/3'
_refine_ls_weighting_scheme calc
_refine_ls_wR_factor_gt 0.1034
_refine_ls_wR_factor_ref 0.1148
_reflns_number_gt 2536
_reflns_number_total 3542
_reflns_threshold_expression >2sigma(I)
_cod_data_source_file b607323a.txt
_cod_data_source_block rj068_0m
_cod_depositor_comments
;
The following automatic conversions were performed:
'_symmetry_cell_setting' value 'Monoclinic' changed to 'monoclinic'
according to '/home/saulius/struct/CIF-dictionaries/cif_core.dic'
dictionary named 'cif_core.dic' version 2.4.1 from 2010-06-29.

Automatic conversion script
Id: cif_fix_enum 1527 2010-12-29 10:47:43Z saulius 
;
_cod_original_cell_volume 1325.3(2)
_cod_original_sg_symbol_H-M P2(1)/c
_cod_database_code 7203479

loop_
_symmetry_equiv_pos_as_xyz
'x, y, z'
'-x, y+1/2, -z+1/2'
'-x, -y, -z'
'x, -y-1/2, z-1/2'

loop_
_atom_site_label
_atom_site_type_symbol
_atom_site_fract_x
_atom_site_fract_y
_atom_site_fract_z
_atom_site_U_iso_or_equiv
_atom_site_adp_type
_atom_site_occupancy
_atom_site_symmetry_multiplicity
_atom_site_calc_flag
_atom_site_refinement_flags
_atom_site_disorder_assembly
_atom_site_disorder_group
C7 C 0.56072(18) 0.00333(7) 0.14290(12) 0.0416(3) Uani 1 1 d . . .
H7 H 0.5998 0.0053 0.2354 0.050 Uiso 1 1 calc R . .
C6 C 0.46193(16) 0.06416(7) 0.06702(12) 0.0385(3) Uani 1 1 d . . .
C5 C 0.40266(16) 0.06091(7) -0.07120(12) 0.0383(3) Uani 1 1 d . . .
C4 C 0.29916(17) 0.13524(8) -0.11978(13) 0.0415(3) Uani 1 1 d . . .
C3 C 0.39936(18) 0.14135(8) 0.11045(13) 0.0425(3) Uani 1 1 d . . .
C2 C 0.21050(18) 0.25481(8) -0.00943(16) 0.0456(3) Uani 1 1 d . . .
C1 C 0.31620(16) 0.33056(7) -0.00575(12) 0.0377(3) Uani 1 1 d . . .
C8 C -0.06607(18) 0.50537(8) 0.36230(13) 0.0463(3) Uani 1 1 d . . .
H8 H -0.1103 0.5089 0.2701 0.056 Uiso 1 1 calc R . .
C9 C 0.03842(16) 0.56769(8) 0.43173(13) 0.0424(3) Uani 1 1 d . . .
C10 C 0.08352(19) 0.63663(9) 0.36687(16) 0.0514(3) Uani 1 1 d . . .
H10 H 0.0383 0.6416 0.2749 0.062 Uiso 1 1 calc R . .
C11 C 0.1906(2) 0.69473(9) 0.43665(18) 0.0573(4) Uani 1 1 d . . .
H11 H 0.2200 0.7385 0.3921 0.069 Uiso 1 1 calc R . .
C12 C 0.25815(19) 0.68955(9) 0.57629(18) 0.0580(4) Uani 1 1 d . . .
H12 H 0.3318 0.7299 0.6233 0.070 Uiso 1 1 calc R . .
C13 C 0.21622(19) 0.62614(9) 0.64220(16) 0.0533(4) Uani 1 1 d . . .
H13 H 0.2599 0.6241 0.7346 0.064 Uiso 1 1 calc R . .
C14 C 0.10657(16) 0.56234(8) 0.57327(13) 0.0422(3) Uani 1 1 d . . .
C15 C 0.8243(2) 0.41651(10) 0.9760(2) 0.0644(4) Uani 1 1 d . . .
H15A H 0.8858 0.4531 0.9347 0.097 Uiso 1 1 calc R . .
H15B H 0.7857 0.3706 0.9192 0.097 Uiso 1 1 calc R . .
H15C H 0.9013 0.3990 1.0600 0.097 Uiso 1 1 calc R . .
H2A H 0.115(2) 0.2543(9) -0.0912(16) 0.059(4) Uiso 1 1 d . . .
H2B H 0.166(2) 0.2567(10) 0.0703(18) 0.072(5) Uiso 1 1 d . . .
H2O H 0.612(4) 0.4226(18) 1.021(3) 0.152(12) Uiso 1 1 d . . .
H3O H 0.281(4) 0.453(2) -0.022(3) 0.176(12) Uiso 1 1 d . . .
N1 N 0.30672(14) 0.18065(6) -0.00638(11) 0.0421(3) Uani 1 1 d . . .
O1 O 0.21989(14) 0.15395(6) -0.23182(10) 0.0571(3) Uani 1 1 d . . .
O2 O 0.42027(15) 0.16661(6) 0.22134(10) 0.0595(3) Uani 1 1 d . . .
O3 O 0.22146(13) 0.39313(6) -0.04340(11) 0.0519(3) Uani 1 1 d . . .
O4 O 0.47808(11) 0.33002(6) 0.03413(10) 0.0499(3) Uani 1 1 d . . .
O5 O 0.67725(14) 0.45595(7) 0.99673(13) 0.0621(3) Uani 1 1 d . . .

loop_
_atom_site_aniso_label
_atom_site_aniso_U_11
_atom_site_aniso_U_22
_atom_site_aniso_U_33
_atom_site_aniso_U_23
_atom_site_aniso_U_13
_atom_site_aniso_U_12
C7 0.0553(7) 0.0349(7) 0.0324(6) -0.0019(5) 0.0093(5) -0.0082(5)
C6 0.0491(7) 0.0284(6) 0.0375(7) -0.0028(5) 0.0120(5) -0.0088(5)
C5 0.0477(7) 0.0284(6) 0.0375(7) 0.0003(5) 0.0103(5) -0.0084(5)
C4 0.0480(7) 0.0329(6) 0.0429(7) 0.0021(5) 0.0121(6) -0.0078(5)
C3 0.0504(7) 0.0330(6) 0.0439(7) -0.0044(5) 0.0135(6) -0.0066(5)
C2 0.0408(7) 0.0337(7) 0.0617(9) -0.0022(6) 0.0142(7) -0.0030(5)
C1 0.0396(6) 0.0326(6) 0.0426(7) -0.0021(5) 0.0146(5) 0.0008(5)
C8 0.0500(7) 0.0482(8) 0.0374(7) -0.0004(6) 0.0077(6) 0.0067(6)
C9 0.0412(7) 0.0412(7) 0.0450(7) 0.0002(6) 0.0131(6) 0.0085(5)
C10 0.0558(8) 0.0468(8) 0.0547(9) 0.0062(7) 0.0209(7) 0.0085(7)
C11 0.0551(8) 0.0426(8) 0.0801(12) 0.0046(7) 0.0289(8) 0.0036(6)
C12 0.0457(7) 0.0421(8) 0.0840(12) -0.0103(8) 0.0156(8) 0.0002(6)
C13 0.0485(8) 0.0503(9) 0.0554(9) -0.0110(7) 0.0063(6) 0.0039(6)
C14 0.0394(6) 0.0405(7) 0.0449(7) -0.0038(6) 0.0092(5) 0.0071(5)
C15 0.0566(9) 0.0471(9) 0.0971(13) -0.0034(8) 0.0342(9) 0.0022(7)
N1 0.0504(6) 0.0289(5) 0.0458(6) -0.0017(4) 0.0121(5) -0.0036(4)
O1 0.0720(7) 0.0490(6) 0.0450(6) 0.0085(5) 0.0088(5) 0.0028(5)
O2 0.0809(7) 0.0492(6) 0.0467(6) -0.0127(5) 0.0158(5) 0.0037(5)
O3 0.0471(5) 0.0344(5) 0.0682(7) 0.0011(4) 0.0074(5) 0.0077(4)
O4 0.0360(5) 0.0433(5) 0.0676(7) 0.0094(5) 0.0108(4) 0.0000(4)
O5 0.0487(6) 0.0485(6) 0.0934(9) -0.0061(6) 0.0276(6) 0.0003(5)

loop_
_atom_type_symbol
_atom_type_description
_atom_type_scat_dispersion_real
_atom_type_scat_dispersion_imag
_atom_type_scat_source
C C 0.0033 0.0016 'International Tables Vol C Tables 4.2.6.8 and 6.1.1.4'
H H 0.0000 0.0000 'International Tables Vol C Tables 4.2.6.8 and 6.1.1.4'
N N 0.0061 0.0033 'International Tables Vol C Tables 4.2.6.8 and 6.1.1.4'
O O 0.0106 0.0060 'International Tables Vol C Tables 4.2.6.8 and 6.1.1.4'

loop_
_geom_angle_atom_site_label_1
_geom_angle_atom_site_label_2
_geom_angle_atom_site_label_3
_geom_angle
_geom_angle_site_symmetry_1
_geom_angle_site_symmetry_3
_geom_angle_publ_flag
C6 C7 C5 115.06(11) . 3_655 ?
C7 C6 C5 122.46(11) . . ?
C7 C6 C3 129.43(11) . . ?
C5 C6 C3 108.11(11) . . ?
C7 C5 C6 122.48(12) 3_655 . ?
C7 C5 C4 129.41(12) 3_655 . ?
C6 C5 C4 108.11(11) . . ?
O1 C4 N1 125.13(13) . . ?
O1 C4 C5 128.99(13) . . ?
N1 C4 C5 105.86(11) . . ?
O2 C3 N1 125.24(13) . . ?
O2 C3 C6 129.11(13) . . ?
N1 C3 C6 105.65(11) . . ?
N1 C2 C1 114.82(11) . . ?
O4 C1 O3 125.16(12) . . ?
O4 C1 C2 121.59(11) . . ?
O3 C1 C2 113.21(11) . . ?
C9 C8 C14 122.04(12) . 3_566 ?
C8 C9 C14 119.07(12) . . ?
C8 C9 C10 122.63(13) . . ?
C14 C9 C10 118.29(13) . . ?
C11 C10 C9 121.22(14) . . ?
C10 C11 C12 120.60(14) . . ?
C13 C12 C11 120.24(14) . . ?
C12 C13 C14 121.50(15) . . ?
C8 C14 C13 122.96(13) 3_566 . ?
C8 C14 C9 118.89(12) 3_566 . ?
C13 C14 C9 118.15(13) . . ?
C3 N1 C4 112.24(11) . . ?
C3 N1 C2 123.91(12) . . ?
C4 N1 C2 123.40(12) . . ?

loop_
_geom_bond_atom_site_label_1
_geom_bond_atom_site_label_2
_geom_bond_distance
_geom_bond_site_symmetry_2
_geom_bond_publ_flag
C7 C6 1.3794(18) . ?
C7 C5 1.3834(17) 3_655 ?
C6 C5 1.3895(17) . ?
C6 C3 1.4919(18) . ?
C5 C7 1.3835(17) 3_655 ?
C5 C4 1.4868(18) . ?
C4 O1 1.2015(15) . ?
C4 N1 1.3950(17) . ?
C3 O2 1.2022(16) . ?
C3 N1 1.3939(17) . ?
C2 N1 1.4437(17) . ?
C2 C1 1.5057(18) . ?
C1 O4 1.2336(14) . ?
C1 O3 1.2753(15) . ?
C8 C9 1.3911(19) . ?
C8 C14 1.3960(19) 3_566 ?
C9 C14 1.4278(19) . ?
C9 C10 1.429(2) . ?
C10 C11 1.351(2) . ?
C11 C12 1.409(2) . ?
C12 C13 1.353(2) . ?
C13 C14 1.426(2) . ?
C14 C8 1.3960(19) 3_566 ?
C15 O5 1.4129(18) . ?

loop_
_geom_torsion_atom_site_label_1
_geom_torsion_atom_site_label_2
_geom_torsion_atom_site_label_3
_geom_torsion_atom_site_label_4
_geom_torsion
_geom_torsion_site_symmetry_1
_geom_torsion_site_symmetry_2
_geom_torsion_site_symmetry_3
_geom_torsion_site_symmetry_4
_geom_torsion_publ_flag
C5 C7 C6 C5 0.38(19) 3_655 . . . ?
C5 C7 C6 C3 -179.83(12) 3_655 . . . ?
C7 C6 C5 C7 -0.4(2) . . . 3_655 ?
C3 C6 C5 C7 179.76(11) . . . 3_655 ?
C7 C6 C5 C4 179.19(11) . . . . ?
C3 C6 C5 C4 -0.64(13) . . . . ?
C7 C5 C4 O1 3.0(2) 3_655 . . . ?
C6 C5 C4 O1 -176.61(13) . . . . ?
C7 C5 C4 N1 -178.70(12) 3_655 . . . ?
C6 C5 C4 N1 1.73(13) . . . . ?
C7 C6 C3 O2 -0.9(2) . . . . ?
C5 C6 C3 O2 178.91(14) . . . . ?
C7 C6 C3 N1 179.50(12) . . . . ?
C5 C6 C3 N1 -0.69(14) . . . . ?
N1 C2 C1 O4 -19.5(2) . . . . ?
N1 C2 C1 O3 162.53(12) . . . . ?
C14 C8 C9 C14 0.0(2) 3_566 . . . ?
C14 C8 C9 C10 178.83(12) 3_566 . . . ?
C8 C9 C10 C11 -177.52(13) . . . . ?
C14 C9 C10 C11 1.3(2) . . . . ?
C9 C10 C11 C12 -1.2(2) . . . . ?
C10 C11 C12 C13 -0.1(2) . . . . ?
C11 C12 C13 C14 1.3(2) . . . . ?
C12 C13 C14 C8 177.55(13) . . . 3_566 ?
C12 C13 C14 C9 -1.2(2) . . . . ?
C8 C9 C14 C8 0.0(2) . . . 3_566 ?
C10 C9 C14 C8 -178.88(12) . . . 3_566 ?
C8 C9 C14 C13 178.78(12) . . . . ?
C10 C9 C14 C13 -0.07(18) . . . . ?
O2 C3 N1 C4 -177.75(13) . . . . ?
C6 C3 N1 C4 1.87(14) . . . . ?
O2 C3 N1 C2 -5.2(2) . . . . ?
C6 C3 N1 C2 174.38(11) . . . . ?
O1 C4 N1 C3 176.17(12) . . . . ?
C5 C4 N1 C3 -2.26(14) . . . . ?
O1 C4 N1 C2 3.6(2) . . . . ?
C5 C4 N1 C2 -174.81(11) . . . . ?
C1 C2 N1 C3 88.86(16) . . . . ?
C1 C2 N1 C4 -99.45(15) . . . . ?
